data_4026600
loop_
_publ_author_name
'B. V. Subba Reddy'
'Prashant Borkar'
'J. S. Yadav'
'B. Sridhar'
'Ren\'e Gr\'ee'

_publ_section_title
;
 Tandem Prins/Friedel-Crafts Cyclization for Stereoselective Synthesis of
 Heterotricyclic Systems
;
_journal_name_full 'Journal of Organic Chemistry'
_journal_page_first 7677
_journal_page_last 7690
_journal_paper_doi 10.1021/jo201027u
_journal_volume 76
_journal_year 2011
_chemical_formula_moiety 'C24 H31 N O2 S'
_chemical_formula_sum 'C24 H31 N O2 S'
_chemical_formula_weight 397.56
_chemical_name_systematic
;(4S,4aR,10bR)-4-isobutyl-3-tosyl-1,2,3,4,4a,5,6,10b-octahydrobenzo[f]
isoquinoline
;
_space_group_IT_number 14
_symmetry_cell_setting monoclinic
_symmetry_Int_Tables_number 14
_symmetry_space_group_name_Hall '-P 2yn'
_symmetry_space_group_name_H-M 'P 1 21/n 1'
_atom_sites_solution_hydrogens geom
_atom_sites_solution_primary direct
_atom_sites_solution_secondary difmap
_audit_creation_method SHELXL-97
_cell_angle_alpha 90.00
_cell_angle_beta 99.9560(10)
_cell_angle_gamma 90.00
_cell_formula_units_Z 4
_cell_length_a 6.4953(5)
_cell_length_b 23.3341(19)
_cell_length_c 14.4367(12)
_cell_measurement_reflns_used 5196
_cell_measurement_temperature 294(2)
_cell_measurement_theta_max 27.84
_cell_measurement_theta_min 2.87
_cell_volume 2155.1(3)
_computing_cell_refinement 'SAINT (Bruker, 2001)'
_computing_data_collection 'SMART (Bruker, 2001)'
_computing_data_reduction SAINT
_computing_molecular_graphics 'SHELXTL/PC (Sheldrick, 1990)'
_computing_publication_material SHELXL97
_computing_structure_refinement 'SHELXL-97 (Sheldrick, 2008)'
_computing_structure_solution 'SHELXS-97 (Sheldrick, 2008)'
_diffrn_ambient_temperature 294(2)
_diffrn_measured_fraction_theta_full 0.999
_diffrn_measured_fraction_theta_max 0.999
_diffrn_measurement_device 'Bruker SMART APEX CCD area-detector'
_diffrn_measurement_device_type 'CCD Area Detector'
_diffrn_measurement_method '\w scan'
_diffrn_radiation_monochromator graphite
_diffrn_radiation_probe x-ray
_diffrn_radiation_type MoK\a
_diffrn_radiation_wavelength 0.71073
_diffrn_reflns_av_R_equivalents 0.0218
_diffrn_reflns_av_sigmaI/netI 0.0155
_diffrn_reflns_limit_h_max 7
_diffrn_reflns_limit_h_min -7
_diffrn_reflns_limit_k_max 27
_diffrn_reflns_limit_k_min -27
_diffrn_reflns_limit_l_max 17
_diffrn_reflns_limit_l_min -17
_diffrn_reflns_number 20518
_diffrn_reflns_theta_full 25.00
_diffrn_reflns_theta_max 25.00
_diffrn_reflns_theta_min 1.68
_diffrn_source 'fine-focus sealed tube'
_diffrn_standards_number 0
_exptl_absorpt_coefficient_mu 0.169
_exptl_absorpt_correction_type none
_exptl_crystal_colour colorless
_exptl_crystal_density_diffrn 1.225
_exptl_crystal_description block
_exptl_crystal_F_000 856
_exptl_crystal_size_max 0.14
_exptl_crystal_size_mid 0.11
_exptl_crystal_size_min 0.06
_refine_diff_density_max 0.287
_refine_diff_density_min -0.186
_refine_diff_density_rms 0.038
_refine_ls_extinction_method none
_refine_ls_goodness_of_fit_ref 1.023
_refine_ls_hydrogen_treatment constr
_refine_ls_matrix_type full
_refine_ls_number_parameters 256
_refine_ls_number_reflns 3790
_refine_ls_number_restraints 0
_refine_ls_restrained_S_all 1.023
_refine_ls_R_factor_all 0.0432
_refine_ls_R_factor_gt 0.0392
_refine_ls_shift/su_max 0.001
_refine_ls_shift/su_mean 0.000
_refine_ls_structure_factor_coef Fsqd
_refine_ls_weighting_details 'calc w=1/[\s^2^(Fo^2^)+(0.0655P)^2^+0.4366P] where P=(Fo^2^+2Fc^2^)/3'
_refine_ls_weighting_scheme calc
_refine_ls_wR_factor_gt 0.1078
_refine_ls_wR_factor_ref 0.1120
_reflns_number_gt 3376
_reflns_number_total 3790
_reflns_threshold_expression I>2\s(I)
_cod_data_source_file jo201027u_si_001_2.cif
_cod_data_source_block aj29m
_cod_original_sg_symbol_H-M 'P 21/n'
_cod_database_code 4026600

loop_
_symmetry_equiv_pos_as_xyz
'x, y, z'
'-x+1/2, y+1/2, -z+1/2'
'-x, -y, -z'
'x-1/2, -y-1/2, z-1/2'

loop_
_atom_site_label
_atom_site_type_symbol
_atom_site_fract_x
_atom_site_fract_y
_atom_site_fract_z
_atom_site_U_iso_or_equiv
_atom_site_adp_type
_atom_site_occupancy
_atom_site_symmetry_multiplicity
_atom_site_calc_flag
_atom_site_refinement_flags
C1 C 0.6360(3) 0.45629(7) 0.40040(11) 0.0531(4) Uani 1 1 d .
C2 C 0.6138(3) 0.51563(7) 0.39136(14) 0.0680(5) Uani 1 1 d .
H2 H 0.7194 0.5392 0.4220 0.082 Uiso 1 1 calc R
C3 C 0.4405(4) 0.53997(8) 0.33852(15) 0.0754(5) Uani 1 1 d .
H3 H 0.4294 0.5796 0.3334 0.090 Uiso 1 1 calc R
C4 C 0.2837(3) 0.50567(9) 0.29327(15) 0.0765(5) Uani 1 1 d .
H4 H 0.1654 0.5219 0.2574 0.092 Uiso 1 1 calc R
C5 C 0.3019(3) 0.44684(8) 0.30116(13) 0.0650(4) Uani 1 1 d .
H5 H 0.1944 0.4238 0.2706 0.078 Uiso 1 1 calc R
C6 C 0.4767(2) 0.42143(6) 0.35367(11) 0.0501(4) Uani 1 1 d .
C7 C 0.4870(2) 0.35659(6) 0.36084(11) 0.0488(3) Uani 1 1 d .
H7 H 0.4413 0.3409 0.2976 0.059 Uiso 1 1 calc R
C8 C 0.3357(2) 0.33486(7) 0.42379(13) 0.0594(4) Uani 1 1 d .
H8A H 0.3681 0.3533 0.4848 0.071 Uiso 1 1 calc R
H8B H 0.1939 0.3452 0.3959 0.071 Uiso 1 1 calc R
C9 C 0.3501(3) 0.27043(7) 0.43644(14) 0.0628(5) Uani 1 1 d .
H9A H 0.2630 0.2586 0.4812 0.075 Uiso 1 1 calc R
H9B H 0.2980 0.2518 0.3769 0.075 Uiso 1 1 calc R
C10 C 0.7203(2) 0.27004(6) 0.41156(10) 0.0473(3) Uani 1 1 d .
H10 H 0.8598 0.2607 0.4461 0.057 Uiso 1 1 calc R
C11 C 0.7105(2) 0.33516(6) 0.39626(10) 0.0454(3) Uani 1 1 d .
H11 H 0.7926 0.3438 0.3471 0.054 Uiso 1 1 calc R
C12 C 0.8071(2) 0.36880(6) 0.48314(11) 0.0501(4) Uani 1 1 d .
H12A H 0.7197 0.3653 0.5309 0.060 Uiso 1 1 calc R
H12B H 0.9435 0.3531 0.5083 0.060 Uiso 1 1 calc R
C13 C 0.8293(3) 0.43154(7) 0.45924(13) 0.0592(4) Uani 1 1 d .
H13A H 0.8622 0.4533 0.5172 0.071 Uiso 1 1 calc R
H13B H 0.9454 0.4357 0.4256 0.071 Uiso 1 1 calc R
C14 C 0.5062(2) 0.16981(7) 0.59069(10) 0.0506(4) Uani 1 1 d .
C15 C 0.5974(3) 0.11962(7) 0.56689(12) 0.0595(4) Uani 1 1 d .
H15 H 0.7225 0.1207 0.5438 0.071 Uiso 1 1 calc R
C16 C 0.5016(3) 0.06818(8) 0.57764(13) 0.0680(5) Uani 1 1 d .
H16 H 0.5643 0.0345 0.5623 0.082 Uiso 1 1 calc R
C17 C 0.3144(3) 0.06523(8) 0.61066(12) 0.0673(5) Uani 1 1 d .
C18 C 0.2250(3) 0.11603(9) 0.63306(13) 0.0681(5) Uani 1 1 d .
H18 H 0.0990 0.1150 0.6553 0.082 Uiso 1 1 calc R
C19 C 0.3182(3) 0.16812(8) 0.62315(12) 0.0601(4) Uani 1 1 d .
H19 H 0.2552 0.2019 0.6382 0.072 Uiso 1 1 calc R
C20 C 0.2121(4) 0.00838(10) 0.62428(18) 0.0980(7) Uani 1 1 d .
H20A H 0.2152 0.0019 0.6902 0.147 Uiso 1 1 calc R
H20B H 0.2865 -0.0218 0.5991 0.147 Uiso 1 1 calc R
H20C H 0.0698 0.0090 0.5922 0.147 Uiso 1 1 calc R
C21 C 0.6889(3) 0.23685(7) 0.31895(12) 0.0597(4) Uani 1 1 d .
H21A H 0.5522 0.2465 0.2837 0.072 Uiso 1 1 calc R
H21B H 0.7921 0.2500 0.2826 0.072 Uiso 1 1 calc R
C22 C 0.7044(3) 0.17174(7) 0.32698(12) 0.0592(4) Uani 1 1 d .
H22 H 0.6130 0.1588 0.3702 0.071 Uiso 1 1 calc R
C23 C 0.6268(4) 0.14528(9) 0.23081(15) 0.0817(6) Uani 1 1 d .
H23A H 0.7098 0.1592 0.1866 0.123 Uiso 1 1 calc R
H23B H 0.4833 0.1557 0.2100 0.123 Uiso 1 1 calc R
H23C H 0.6384 0.1043 0.2352 0.123 Uiso 1 1 calc R
C24 C 0.9240(3) 0.15259(8) 0.36528(15) 0.0747(5) Uani 1 1 d .
H24A H 1.0168 0.1663 0.3251 0.112 Uiso 1 1 calc R
H24B H 0.9290 0.1115 0.3677 0.112 Uiso 1 1 calc R
H24C H 0.9663 0.1678 0.4274 0.112 Uiso 1 1 calc R
N1 N 0.5661(2) 0.25231(6) 0.47008(9) 0.0522(3) Uani 1 1 d .
O1 O 0.5463(2) 0.27560(6) 0.63805(10) 0.0779(4) Uani 1 1 d .
O2 O 0.85239(18) 0.22626(5) 0.59742(8) 0.0635(3) Uani 1 1 d .
S1 S 0.63250(6) 0.235859(17) 0.58013(3) 0.05195(15) Uani 1 1 d .

loop_
_atom_site_aniso_label
_atom_site_aniso_U_11
_atom_site_aniso_U_22
_atom_site_aniso_U_33
_atom_site_aniso_U_23
_atom_site_aniso_U_13
_atom_site_aniso_U_12
C1 0.0588(9) 0.0489(8) 0.0544(9) -0.0033(7) 0.0180(7) -0.0017(7)
C2 0.0842(13) 0.0502(9) 0.0733(12) -0.0076(8) 0.0236(10) -0.0049(9)
C3 0.0995(15) 0.0499(10) 0.0815(13) 0.0021(9) 0.0294(11) 0.0145(10)
C4 0.0815(13) 0.0676(12) 0.0807(13) 0.0106(10) 0.0144(10) 0.0251(10)
C5 0.0630(10) 0.0623(10) 0.0678(11) 0.0027(8) 0.0059(8) 0.0075(8)
C6 0.0527(9) 0.0488(8) 0.0503(8) -0.0001(6) 0.0132(7) 0.0038(7)
C7 0.0466(8) 0.0470(8) 0.0512(8) -0.0020(6) 0.0042(6) -0.0012(6)
C8 0.0393(8) 0.0617(10) 0.0764(11) 0.0092(8) 0.0081(7) 0.0016(7)
C9 0.0432(9) 0.0646(11) 0.0787(12) 0.0141(8) 0.0047(8) -0.0083(7)
C10 0.0460(8) 0.0482(8) 0.0482(8) 0.0002(6) 0.0098(6) 0.0003(6)
C11 0.0433(7) 0.0470(8) 0.0474(8) -0.0009(6) 0.0119(6) -0.0013(6)
C12 0.0417(8) 0.0550(9) 0.0533(9) -0.0030(7) 0.0070(6) -0.0032(6)
C13 0.0549(9) 0.0565(9) 0.0657(10) -0.0081(8) 0.0092(8) -0.0118(7)
C14 0.0563(9) 0.0562(9) 0.0400(7) 0.0014(6) 0.0104(6) -0.0021(7)
C15 0.0675(10) 0.0582(10) 0.0563(9) 0.0020(7) 0.0208(8) -0.0002(8)
C16 0.0887(13) 0.0566(10) 0.0606(10) 0.0012(8) 0.0183(9) -0.0021(9)
C17 0.0792(12) 0.0698(11) 0.0513(9) 0.0097(8) 0.0071(8) -0.0189(9)
C18 0.0605(10) 0.0854(13) 0.0605(10) 0.0080(9) 0.0165(8) -0.0126(9)
C19 0.0607(10) 0.0673(11) 0.0551(9) 0.0003(8) 0.0176(8) -0.0009(8)
C20 0.1144(19) 0.0835(15) 0.0955(16) 0.0152(12) 0.0167(14) -0.0352(13)
C21 0.0778(12) 0.0502(9) 0.0501(9) -0.0007(7) 0.0086(8) 0.0020(8)
C22 0.0753(11) 0.0468(9) 0.0552(9) -0.0025(7) 0.0104(8) -0.0063(7)
C23 0.1082(16) 0.0604(11) 0.0711(12) -0.0138(9) 0.0004(11) -0.0057(11)
C24 0.0865(13) 0.0494(9) 0.0845(13) -0.0028(9) 0.0046(10) -0.0006(9)
N1 0.0446(7) 0.0563(7) 0.0555(8) 0.0085(6) 0.0082(6) -0.0023(6)
O1 0.0960(10) 0.0692(8) 0.0756(9) -0.0245(6) 0.0351(7) -0.0103(7)
O2 0.0551(7) 0.0752(8) 0.0567(7) 0.0043(6) -0.0004(5) -0.0075(5)
S1 0.0557(3) 0.0536(2) 0.0473(2) -0.00532(16) 0.01095(17) -0.00461(16)

loop_
_atom_type_symbol
_atom_type_description
_atom_type_scat_dispersion_real
_atom_type_scat_dispersion_imag
_atom_type_scat_source
C C 0.0033 0.0016 'International Tables Vol C Tables 4.2.6.8 and 6.1.1.4'
H H 0.0000 0.0000 'International Tables Vol C Tables 4.2.6.8 and 6.1.1.4'
O O 0.0106 0.0060 'International Tables Vol C Tables 4.2.6.8 and 6.1.1.4'
N N 0.0061 0.0033 'International Tables Vol C Tables 4.2.6.8 and 6.1.1.4'
S S 0.1246 0.1234 'International Tables Vol C Tables 4.2.6.8 and 6.1.1.4'

loop_
_geom_angle_atom_site_label_1
_geom_angle_atom_site_label_2
_geom_angle_atom_site_label_3
_geom_angle
C6 C1 C2 118.50(16)
C6 C1 C13 121.75(14)
C2 C1 C13 119.75(15)
C3 C2 C1 121.69(18)
C3 C2 H2 119.2
C1 C2 H2 119.2
C4 C3 C2 119.69(18)
C4 C3 H3 120.2
C2 C3 H3 120.2
C3 C4 C5 119.73(18)
C3 C4 H4 120.1
C5 C4 H4 120.1
C4 C5 C6 121.40(18)
C4 C5 H5 119.3
C6 C5 H5 119.3
C5 C6 C1 118.98(15)
C5 C6 C7 119.13(14)
C1 C6 C7 121.87(14)
C6 C7 C8 110.14(13)
C6 C7 C11 112.05(12)
C8 C7 C11 111.10(12)
C6 C7 H7 107.8
C8 C7 H7 107.8
C11 C7 H7 107.8
C9 C8 C7 111.50(14)
C9 C8 H8A 109.3
C7 C8 H8A 109.3
C9 C8 H8B 109.3
C7 C8 H8B 109.3
H8A C8 H8B 108.0
N1 C9 C8 111.19(13)
N1 C9 H9A 109.4
C8 C9 H9A 109.4
N1 C9 H9B 109.4
C8 C9 H9B 109.4
H9A C9 H9B 108.0
N1 C10 C21 110.93(13)
N1 C10 C11 110.12(12)
C21 C10 C11 112.32(12)
N1 C10 H10 107.8
C21 C10 H10 107.8
C11 C10 H10 107.8
C12 C11 C10 113.04(12)
C12 C11 C7 109.75(12)
C10 C11 C7 112.55(12)
C12 C11 H11 107.0
C10 C11 H11 107.0
C7 C11 H11 107.0
C13 C12 C11 110.65(13)
C13 C12 H12A 109.5
C11 C12 H12A 109.5
C13 C12 H12B 109.5
C11 C12 H12B 109.5
H12A C12 H12B 108.1
C1 C13 C12 113.34(13)
C1 C13 H13A 108.9
C12 C13 H13A 108.9
C1 C13 H13B 108.9
C12 C13 H13B 108.9
H13A C13 H13B 107.7
C19 C14 C15 120.13(15)
C19 C14 S1 120.35(13)
C15 C14 S1 119.52(12)
C16 C15 C14 119.36(17)
C16 C15 H15 120.3
C14 C15 H15 120.3
C15 C16 C17 121.69(18)
C15 C16 H16 119.2
C17 C16 H16 119.2
C16 C17 C18 117.92(17)
C16 C17 C20 121.4(2)
C18 C17 C20 120.66(19)
C19 C18 C17 121.51(17)
C19 C18 H18 119.2
C17 C18 H18 119.2
C18 C19 C14 119.38(17)
C18 C19 H19 120.3
C14 C19 H19 120.3
C17 C20 H20A 109.5
C17 C20 H20B 109.5
H20A C20 H20B 109.5
C17 C20 H20C 109.5
H20A C20 H20C 109.5
H20B C20 H20C 109.5
C22 C21 C10 116.18(14)
C22 C21 H21A 108.2
C10 C21 H21A 108.2
C22 C21 H21B 108.2
C10 C21 H21B 108.2
H21A C21 H21B 107.4
C24 C22 C23 110.94(16)
C24 C22 C21 111.66(15)
C23 C22 C21 109.10(15)
C24 C22 H22 108.3
C23 C22 H22 108.3
C21 C22 H22 108.3
C22 C23 H23A 109.5
C22 C23 H23B 109.5
H23A C23 H23B 109.5
C22 C23 H23C 109.5
H23A C23 H23C 109.5
H23B C23 H23C 109.5
C22 C24 H24A 109.5
C22 C24 H24B 109.5
H24A C24 H24B 109.5
C22 C24 H24C 109.5
H24A C24 H24C 109.5
H24B C24 H24C 109.5
C9 N1 C10 115.79(13)
C9 N1 S1 118.10(11)
C10 N1 S1 122.40(10)
O2 S1 O1 118.87(8)
O2 S1 N1 107.35(7)
O1 S1 N1 110.86(8)
O2 S1 C14 108.33(7)
O1 S1 C14 106.36(8)
N1 S1 C14 104.06(7)

loop_
_geom_bond_atom_site_label_1
_geom_bond_atom_site_label_2
_geom_bond_distance
C1 C6 1.395(2)
C1 C2 1.396(2)
C1 C13 1.504(2)
C2 C3 1.369(3)
C2 H2 0.9300
C3 C4 1.369(3)
C3 H3 0.9300
C4 C5 1.381(3)
C4 H4 0.9300
C5 C6 1.385(2)
C5 H5 0.9300
C6 C7 1.517(2)
C7 C8 1.536(2)
C7 C11 1.537(2)
C7 H7 0.9800
C8 C9 1.515(2)
C8 H8A 0.9700
C8 H8B 0.9700
C9 N1 1.465(2)
C9 H9A 0.9700
C9 H9B 0.9700
C10 N1 1.4769(19)
C10 C21 1.528(2)
C10 C11 1.535(2)
C10 H10 0.9800
C11 C12 1.520(2)
C11 H11 0.9800
C12 C13 1.516(2)
C12 H12A 0.9700
C12 H12B 0.9700
C13 H13A 0.9700
C13 H13B 0.9700
C14 C19 1.382(2)
C14 C15 1.382(2)
C14 S1 1.7649(16)
C15 C16 1.373(2)
C15 H15 0.9300
C16 C17 1.382(3)
C16 H16 0.9300
C17 C18 1.383(3)
C17 C20 1.512(3)
C18 C19 1.376(3)
C18 H18 0.9300
C19 H19 0.9300
C20 H20A 0.9600
C20 H20B 0.9600
C20 H20C 0.9600
C21 C22 1.526(2)
C21 H21A 0.9700
C21 H21B 0.9700
C22 C24 1.506(3)
C22 C23 1.523(2)
C22 H22 0.9800
C23 H23A 0.9600
C23 H23B 0.9600
C23 H23C 0.9600
C24 H24A 0.9600
C24 H24B 0.9600
C24 H24C 0.9600
N1 S1 1.6189(13)
O1 S1 1.4264(13)
O2 S1 1.4245(13)

loop_
_geom_torsion_atom_site_label_1
_geom_torsion_atom_site_label_2
_geom_torsion_atom_site_label_3
_geom_torsion_atom_site_label_4
_geom_torsion
C6 C1 C2 C3 0.3(3)
C13 C1 C2 C3 179.98(17)
C1 C2 C3 C4 0.2(3)
C2 C3 C4 C5 -0.1(3)
C3 C4 C5 C6 -0.4(3)
C4 C5 C6 C1 0.8(3)
C4 C5 C6 C7 179.27(17)
C2 C1 C6 C5 -0.8(2)
C13 C1 C6 C5 179.51(15)
C2 C1 C6 C7 -179.15(15)
C13 C1 C6 C7 1.1(2)
C5 C6 C7 C8 -72.22(18)
C1 C6 C7 C8 106.15(16)
C5 C6 C7 C11 163.57(14)
C1 C6 C7 C11 -18.1(2)
C6 C7 C8 C9 -177.14(13)
C11 C7 C8 C9 -52.39(17)
C7 C8 C9 N1 53.6(2)
N1 C10 C11 C12 74.02(15)
C21 C10 C11 C12 -161.81(13)
N1 C10 C11 C7 -51.02(16)
C21 C10 C11 C7 73.15(16)
C6 C7 C11 C12 48.46(16)
C8 C7 C11 C12 -75.21(15)
C6 C7 C11 C10 175.29(12)
C8 C7 C11 C10 51.62(17)
C10 C11 C12 C13 169.57(12)
C7 C11 C12 C13 -63.89(16)
C6 C1 C13 C12 -15.3(2)
C2 C1 C13 C12 164.95(15)
C11 C12 C13 C1 46.39(18)
C19 C14 C15 C16 -1.3(3)
S1 C14 C15 C16 178.22(14)
C14 C15 C16 C17 0.8(3)
C15 C16 C17 C18 -0.1(3)
C15 C16 C17 C20 -178.69(18)
C16 C17 C18 C19 -0.1(3)
C20 C17 C18 C19 178.51(18)
C17 C18 C19 C14 -0.4(3)
C15 C14 C19 C18 1.1(3)
S1 C14 C19 C18 -178.39(13)
N1 C10 C21 C22 -58.5(2)
C11 C10 C21 C22 177.75(15)
C10 C21 C22 C24 -68.3(2)
C10 C21 C22 C23 168.73(16)
C8 C9 N1 C10 -55.9(2)
C8 C9 N1 S1 102.90(15)
C21 C10 N1 C9 -70.92(17)
C11 C10 N1 C9 54.04(17)
C21 C10 N1 S1 131.23(13)
C11 C10 N1 S1 -103.80(13)
C9 N1 S1 O2 -173.46(12)
C10 N1 S1 O2 -16.10(14)
C9 N1 S1 O1 -42.12(14)
C10 N1 S1 O1 115.24(12)
C9 N1 S1 C14 71.84(13)
C10 N1 S1 C14 -130.80(12)
C19 C14 S1 O2 148.05(13)
C15 C14 S1 O2 -31.48(15)
C19 C14 S1 O1 19.20(16)
C15 C14 S1 O1 -160.34(13)
C19 C14 S1 N1 -97.94(14)
C15 C14 S1 N1 82.52(14)
